data_2220947
loop_
_publ_author_name
'Sheikh, Tasneem Ullah'
'Khan, Misbahul Ain'
'Arshad, Muhammad Nadeem'
'Khan, Islam Ullah'
'Stoeckli-Evans, Helen'

_publ_section_title
;
 1-(5-Hydroxy-3-methyl-1-phenyl-1<i>H</i>-pyrazol-4-yl)ethanone: a new
 monoclinic polymorph
;
_journal_coeditor_code WN2305
_journal_issue 2
_journal_name_full 'Acta Crystallographica Section E'
_journal_page_first o330
_journal_paper_doi 10.1107/S1600536809001470
_journal_volume 65
_journal_year 2009
_chemical_formula_iupac 'C12 H12 N2 O2'
_chemical_formula_moiety 'C12 H12 N2 O2'
_chemical_formula_sum 'C12 H12 N2 O2'
_chemical_formula_weight 216.24
_chemical_name_systematic
;
1-(5-Hydroxy-3-methyl-1-phenyl-1<i>H</i>-pyrazol-4-yl)ethanone
;
_space_group_IT_number 14
_symmetry_cell_setting monoclinic
_symmetry_space_group_name_Hall '-P 2yn'
_symmetry_space_group_name_H-M 'P 1 21/n 1'
_atom_sites_solution_hydrogens geom
_atom_sites_solution_primary direct
_atom_sites_solution_secondary difmap
_audit_creation_method SHELXL-97
_cell_angle_alpha 90.00
_cell_angle_beta 110.100(2)
_cell_angle_gamma 90.00
_cell_formula_units_Z 8
_cell_length_a 13.8735(7)
_cell_length_b 9.2037(4)
_cell_length_c 18.3702(8)
_cell_measurement_reflns_used 4106
_cell_measurement_temperature 296(2)
_cell_measurement_theta_max 22.37
_cell_measurement_theta_min 2.26
_cell_volume 2202.78(18)
_computing_cell_refinement 'SAINT (Bruker, 2002)'
_computing_data_collection 'APEX2 (Bruker, 2002)'
_computing_data_reduction 'SAINT (Bruker, 2002)'
_computing_molecular_graphics 'PLATON (Spek, 2003)'
_computing_publication_material 'SHELXL97 (Sheldrick, 2008)'
_computing_structure_refinement 'SHELXL97 (Sheldrick, 2008)'
_computing_structure_solution 'SHELXS97 (Sheldrick, 2008)'
_diffrn_ambient_temperature 296(2)
_diffrn_measured_fraction_theta_full 0.999
_diffrn_measured_fraction_theta_max 0.972
_diffrn_measurement_device_type 'Bruker Kappa APEXII CCD'
_diffrn_measurement_method '\f and \w'
_diffrn_radiation_monochromator graphite
_diffrn_radiation_source 'fine-focus sealed tube'
_diffrn_radiation_type MoK\a
_diffrn_radiation_wavelength 0.71073
_diffrn_reflns_av_R_equivalents 0.0474
_diffrn_reflns_av_sigmaI/netI 0.0499
_diffrn_reflns_limit_h_max 18
_diffrn_reflns_limit_h_min -18
_diffrn_reflns_limit_k_max 12
_diffrn_reflns_limit_k_min -12
_diffrn_reflns_limit_l_max 24
_diffrn_reflns_limit_l_min -24
_diffrn_reflns_number 24519
_diffrn_reflns_theta_full 25.00
_diffrn_reflns_theta_max 28.62
_diffrn_reflns_theta_min 2.36
_diffrn_standards_decay_% 0
_diffrn_standards_number 0
_exptl_absorpt_coefficient_mu 0.091
_exptl_absorpt_correction_type none
_exptl_crystal_colour colorless
_exptl_crystal_density_diffrn 1.304
_exptl_crystal_density_method 'not measured'
_exptl_crystal_description block
_exptl_crystal_F_000 912
_exptl_crystal_size_max 0.34
_exptl_crystal_size_mid 0.22
_exptl_crystal_size_min 0.16
_refine_diff_density_max 0.184
_refine_diff_density_min -0.141
_refine_ls_extinction_coef 0.0059(9)
_refine_ls_extinction_expression Fc^*^=kFc[1+0.001xFc^2^\l^3^/sin(2\q)]^-1/4^
_refine_ls_extinction_method 'SHELXL97 (Sheldrick, 2008)'
_refine_ls_goodness_of_fit_ref 0.974
_refine_ls_hydrogen_treatment constr
_refine_ls_matrix_type full
_refine_ls_number_parameters 292
_refine_ls_number_reflns 5500
_refine_ls_number_restraints 0
_refine_ls_restrained_S_all 0.974
_refine_ls_R_factor_all 0.1269
_refine_ls_R_factor_gt 0.0508
_refine_ls_shift/su_max 0.001
_refine_ls_shift/su_mean 0.000
_refine_ls_structure_factor_coef Fsqd
_refine_ls_weighting_details 'calc w=1/[\s^2^(Fo^2^)+(0.0571P)^2^+0.4951P] where P=(Fo^2^+2Fc^2^)/3'
_refine_ls_weighting_scheme calc
_refine_ls_wR_factor_gt 0.1186
_refine_ls_wR_factor_ref 0.1493
_reflns_number_gt 2656
_reflns_number_total 5500
_reflns_threshold_expression I>2\s(I)
_cod_data_source_file wn2305.cif
_cod_data_source_block I
_cod_original_sg_symbol_H-M 'P 21/n'
_cod_database_code 2220947
_cod_database_fobs_code 2220947

loop_
_symmetry_equiv_pos_site_id
_symmetry_equiv_pos_as_xyz
1 x,y,z
2 1/2-x,1/2+y,1/2-z
3 -x,-y,-z
4 1/2+x,1/2-y,1/2+z

loop_
_atom_site_aniso_label
_atom_site_aniso_U_11
_atom_site_aniso_U_22
_atom_site_aniso_U_33
_atom_site_aniso_U_12
_atom_site_aniso_U_13
_atom_site_aniso_U_23
O1 0.0762(10) 0.0911(12) 0.0547(8) 0.0196(9) 0.0331(8) 0.0127(8)
O2 0.0920(12) 0.1028(14) 0.0569(9) 0.0153(10) 0.0262(9) 0.0176(8)
N1 0.0489(9) 0.0560(10) 0.0417(8) 0.0082(8) 0.0170(7) -0.0040(7)
N2 0.0520(10) 0.0624(11) 0.0501(9) 0.0100(9) 0.0207(8) -0.0060(8)
C3 0.0503(11) 0.0557(12) 0.0498(10) 0.0059(10) 0.0145(9) -0.0072(10)
C4 0.0511(12) 0.0513(12) 0.0461(10) 0.0036(10) 0.0101(9) -0.0066(9)
C5 0.0543(12) 0.0567(12) 0.0429(10) -0.0004(10) 0.0165(9) -0.0060(9)
C6 0.0478(11) 0.0500(11) 0.0460(10) 0.0046(9) 0.0157(9) -0.0041(9)
C7 0.0678(14) 0.0804(16) 0.0544(11) 0.0209(13) 0.0305(11) 0.0094(11)
C8 0.0685(15) 0.0919(18) 0.0725(14) 0.0327(14) 0.0366(12) 0.0133(13)
C9 0.0623(14) 0.0737(15) 0.0630(13) 0.0189(12) 0.0199(11) 0.0076(11)
C10 0.0686(14) 0.0690(14) 0.0478(10) 0.0116(12) 0.0203(10) 0.0043(10)
C11 0.0574(12) 0.0613(13) 0.0498(10) 0.0076(11) 0.0239(9) -0.0034(9)
C12 0.0645(14) 0.0599(13) 0.0499(11) -0.0007(11) 0.0078(11) -0.0041(10)
C13 0.0745(16) 0.0677(15) 0.0679(14) 0.0120(13) 0.0041(12) 0.0042(11)
C14 0.0697(15) 0.0915(18) 0.0737(14) 0.0268(14) 0.0293(12) -0.0001(13)
O21 0.0956(13) 0.1380(17) 0.0771(11) 0.0562(12) 0.0485(10) 0.0161(11)
O22 0.1323(17) 0.178(2) 0.0862(12) 0.0505(16) 0.0727(13) 0.0229(13)
N21 0.0616(11) 0.0788(13) 0.0554(10) 0.0240(10) 0.0282(9) 0.0052(9)
N22 0.0824(14) 0.1190(18) 0.0700(12) 0.0519(13) 0.0393(11) 0.0221(12)
C23 0.0722(15) 0.0956(18) 0.0634(13) 0.0270(14) 0.0275(12) 0.0125(13)
C24 0.0601(13) 0.0746(15) 0.0528(11) 0.0049(12) 0.0226(10) 0.0014(10)
C25 0.0618(13) 0.0703(15) 0.0607(12) 0.0113(12) 0.0292(11) -0.0019(11)
C26 0.0674(14) 0.0600(13) 0.0524(11) 0.0121(11) 0.0239(11) -0.0007(10)
C27 0.0782(17) 0.102(2) 0.0700(15) 0.0283(15) 0.0272(13) 0.0093(14)
C28 0.0888(19) 0.103(2) 0.0754(17) 0.0238(17) 0.0092(16) 0.0120(15)
C29 0.112(2) 0.0838(19) 0.0616(14) -0.0010(17) 0.0206(16) 0.0095(13)
C30 0.107(2) 0.0783(17) 0.0679(15) -0.0045(16) 0.0400(15) 0.0041(13)
C31 0.0774(16) 0.0741(15) 0.0651(13) 0.0103(13) 0.0306(12) 0.0031(12)
C32 0.0825(17) 0.0944(19) 0.0616(14) -0.0036(15) 0.0283(13) -0.0008(13)
C33 0.111(2) 0.118(2) 0.0601(14) -0.0131(19) 0.0201(14) 0.0143(15)
C34 0.114(2) 0.177(3) 0.093(2) 0.084(2) 0.0405(18) 0.042(2)

loop_
_atom_site_type_symbol
_atom_site_label
_atom_site_fract_x
_atom_site_fract_y
_atom_site_fract_z
_atom_site_U_iso_or_equiv
_atom_site_thermal_displace_type
_atom_site_calc_flag
_atom_site_refinement_flags
_atom_site_occupancy
O O1 0.66613(12) 0.62373(18) -0.03281(8) 0.0712(6) Uani . . 1.000
O O2 0.53649(13) 0.8021(2) -0.11913(9) 0.0837(7) Uani . . 1.000
N N1 0.62925(12) 0.57325(17) 0.08026(8) 0.0485(5) Uani . . 1.000
N N2 0.55538(12) 0.61513(18) 0.11211(9) 0.0540(6) Uani . . 1.000
C C3 0.49372(15) 0.7059(2) 0.06310(11) 0.0526(6) Uani . . 1.000
C C4 0.52380(15) 0.7271(2) -0.00295(10) 0.0512(7) Uani . . 1.000
C C5 0.61166(15) 0.6395(2) 0.01114(10) 0.0514(7) Uani . . 1.000
C C6 0.70789(14) 0.4754(2) 0.12184(10) 0.0480(6) Uani . . 1.000
C C7 0.77805(16) 0.4233(3) 0.09027(12) 0.0651(8) Uani . . 1.000
C C8 0.85362(18) 0.3279(3) 0.13225(13) 0.0744(9) Uani . . 1.000
C C9 0.85957(17) 0.2840(3) 0.20516(12) 0.0668(8) Uani . . 1.000
C C10 0.78986(16) 0.3365(2) 0.23610(11) 0.0617(7) Uani . . 1.000
C C11 0.71414(15) 0.4321(2) 0.19540(10) 0.0547(7) Uani . . 1.000
C C12 0.48768(17) 0.8096(2) -0.07168(12) 0.0612(7) Uani . . 1.000
C C13 0.39531(18) 0.9041(3) -0.09255(13) 0.0753(9) Uani . . 1.000
C C14 0.40749(17) 0.7731(3) 0.08202(13) 0.0771(9) Uani . . 1.000
O O21 0.23044(14) 0.0334(2) 0.01074(9) 0.0987(8) Uani . . 1.000
O O22 0.18315(17) 0.1293(3) -0.12625(11) 0.1230(10) Uani . . 1.000
N N21 0.11930(13) 0.1209(2) 0.07053(9) 0.0632(7) Uani . . 1.000
N N22 0.03141(16) 0.2078(3) 0.04976(11) 0.0871(9) Uani . . 1.000
C C23 0.01369(18) 0.2479(3) -0.02204(13) 0.0760(9) Uani . . 1.000
C C24 0.08731(16) 0.1905(2) -0.05120(11) 0.0617(8) Uani . . 1.000
C C25 0.15261(17) 0.1086(2) 0.01064(12) 0.0622(8) Uani . . 1.000
C C26 0.15670(17) 0.0590(2) 0.14600(11) 0.0591(7) Uani . . 1.000
C C27 0.2554(2) 0.0047(3) 0.17540(14) 0.0830(10) Uani . . 1.000
C C28 0.2890(2) -0.0560(3) 0.24905(15) 0.0940(11) Uani . . 1.000
C C29 0.2273(2) -0.0600(3) 0.29305(14) 0.0882(10) Uani . . 1.000
C C30 0.1312(2) -0.0014(3) 0.26406(14) 0.0818(10) Uani . . 1.000
C C31 0.09504(19) 0.0573(3) 0.19051(12) 0.0706(8) Uani . . 1.000
C C32 0.1070(2) 0.2010(3) -0.12067(13) 0.0786(10) Uani . . 1.000
C C33 0.0467(2) 0.2899(3) -0.18792(13) 0.0988(11) Uani . . 1.000
C C34 -0.0776(2) 0.3424(4) -0.06259(17) 0.1267(14) Uani . . 1.000
H H1O 0.64280 0.67500 -0.07140 0.1070 Uiso calc R 1.000
H H7 0.77450 0.45230 0.04090 0.0780 Uiso calc R 1.000
H H8 0.90090 0.29290 0.11090 0.0890 Uiso calc R 1.000
H H9 0.91040 0.21950 0.23310 0.0800 Uiso calc R 1.000
H H10 0.79360 0.30710 0.28550 0.0740 Uiso calc R 1.000
H H11 0.66750 0.46730 0.21730 0.0660 Uiso calc R 1.000
H H13A 0.38720 0.95360 -0.14030 0.1130 Uiso calc R 1.000
H H13B 0.40330 0.97420 -0.05220 0.1130 Uiso calc R 1.000
H H13C 0.33570 0.84560 -0.09860 0.1130 Uiso calc R 1.000
H H14A 0.34390 0.75280 0.04120 0.1160 Uiso calc R 1.000
H H14B 0.41750 0.87630 0.08720 0.1160 Uiso calc R 1.000
H H14C 0.40560 0.73360 0.12990 0.1160 Uiso calc R 1.000
H H21O 0.23880 0.04250 -0.03110 0.1480 Uiso calc R 1.000
H H27 0.29860 0.00880 0.14640 0.1000 Uiso calc R 1.000
H H28 0.35480 -0.09470 0.26880 0.1130 Uiso calc R 1.000
H H29 0.25040 -0.10200 0.34210 0.1060 Uiso calc R 1.000
H H30 0.08950 -0.00120 0.29430 0.0980 Uiso calc R 1.000
H H31 0.02910 0.09560 0.17120 0.0850 Uiso calc R 1.000
H H33A 0.06630 0.26630 -0.23180 0.1480 Uiso calc R 1.000
H H33B 0.05960 0.39110 -0.17560 0.1480 Uiso calc R 1.000
H H33C -0.02510 0.27020 -0.20000 0.1480 Uiso calc R 1.000
H H34A -0.11410 0.36330 -0.02790 0.1910 Uiso calc R 1.000
H H34B -0.12220 0.29250 -0.10740 0.1910 Uiso calc R 1.000
H H34C -0.05460 0.43150 -0.07830 0.1910 Uiso calc R 1.000

loop_
_atom_type_symbol
_atom_type_description
_atom_type_scat_dispersion_real
_atom_type_scat_dispersion_imag
_atom_type_scat_source
C C 0.0033 0.0016 'International Tables Vol C Tables 4.2.6.8 and 6.1.1.4'
H H 0.0000 0.0000 'International Tables Vol C Tables 4.2.6.8 and 6.1.1.4'
N N 0.0061 0.0033 'International Tables Vol C Tables 4.2.6.8 and 6.1.1.4'
O O 0.0106 0.0060 'International Tables Vol C Tables 4.2.6.8 and 6.1.1.4'

loop_
_geom_angle_atom_site_label_1
_geom_angle_atom_site_label_2
_geom_angle_atom_site_label_3
_geom_angle_site_symmetry_1
_geom_angle_site_symmetry_2
_geom_angle_site_symmetry_3
_geom_angle
_geom_angle_publ_flag
C5 O1 H1O . . . 110.00 no
C25 O21 H21O . . . 110.00 no
N2 N1 C5 . . . 110.30(16) no
C5 N1 C6 . . . 130.45(17) no
N2 N1 C6 . . . 119.25(14) no
N1 N2 C3 . . . 106.75(15) no
C25 N21 C26 . . . 130.94(19) no
N22 N21 C26 . . . 119.17(17) no
N22 N21 C25 . . . 109.87(17) no
N21 N22 C23 . . . 106.3(2) no
C4 C3 C14 . . . 129.42(18) no
N2 C3 C14 . . . 119.48(18) no
N2 C3 C4 . . . 111.08(18) no
C3 C4 C5 . . . 104.66(16) no
C3 C4 C12 . . . 135.9(2) no
C5 C4 C12 . . . 119.44(19) no
N1 C5 C4 . . . 107.21(17) no
O1 C5 C4 . . . 127.25(17) no
O1 C5 N1 . . . 125.54(18) no
N1 C6 C11 . . . 119.18(17) no
C7 C6 C11 . . . 119.64(19) no
N1 C6 C7 . . . 121.18(17) no
C6 C7 C8 . . . 119.7(2) no
C7 C8 C9 . . . 120.7(2) no
C8 C9 C10 . . . 119.2(2) no
C9 C10 C11 . . . 121.10(19) no
C6 C11 C10 . . . 119.65(19) no
O2 C12 C13 . . . 117.93(19) no
O2 C12 C4 . . . 118.3(2) no
C4 C12 C13 . . . 123.8(2) no
C8 C7 H7 . . . 120.00 no
C6 C7 H7 . . . 120.00 no
C9 C8 H8 . . . 120.00 no
C7 C8 H8 . . . 120.00 no
C10 C9 H9 . . . 120.00 no
C8 C9 H9 . . . 120.00 no
C9 C10 H10 . . . 119.00 no
C11 C10 H10 . . . 119.00 no
C10 C11 H11 . . . 120.00 no
C6 C11 H11 . . . 120.00 no
C12 C13 H13B . . . 109.00 no
C12 C13 H13C . . . 109.00 no
H13A C13 H13C . . . 110.00 no
C12 C13 H13A . . . 109.00 no
H13A C13 H13B . . . 109.00 no
H13B C13 H13C . . . 109.00 no
H14B C14 H14C . . . 109.00 no
H14A C14 H14B . . . 109.00 no
H14A C14 H14C . . . 110.00 no
C3 C14 H14B . . . 109.00 no
C3 C14 H14C . . . 109.00 no
C3 C14 H14A . . . 109.00 no
N22 C23 C24 . . . 111.6(2) no
N22 C23 C34 . . . 119.8(2) no
C24 C23 C34 . . . 128.7(2) no
C23 C24 C25 . . . 104.13(19) no
C23 C24 C32 . . . 135.7(2) no
C25 C24 C32 . . . 120.1(2) no
O21 C25 C24 . . . 126.9(2) no
N21 C25 C24 . . . 108.1(2) no
O21 C25 N21 . . . 125.02(19) no
N21 C26 C27 . . . 120.5(2) no
C27 C26 C31 . . . 120.0(2) no
N21 C26 C31 . . . 119.5(2) no
C26 C27 C28 . . . 118.9(2) no
C27 C28 C29 . . . 121.3(3) no
C28 C29 C30 . . . 119.0(2) no
C29 C30 C31 . . . 121.0(3) no
C26 C31 C30 . . . 119.8(2) no
O22 C32 C33 . . . 117.7(2) no
C24 C32 C33 . . . 124.7(2) no
O22 C32 C24 . . . 117.6(2) no
C26 C27 H27 . . . 121.00 no
C28 C27 H27 . . . 121.00 no
C27 C28 H28 . . . 119.00 no
C29 C28 H28 . . . 119.00 no
C28 C29 H29 . . . 120.00 no
C30 C29 H29 . . . 120.00 no
C29 C30 H30 . . . 120.00 no
C31 C30 H30 . . . 120.00 no
C26 C31 H31 . . . 120.00 no
C30 C31 H31 . . . 120.00 no
C32 C33 H33A . . . 110.00 no
C32 C33 H33B . . . 109.00 no
C32 C33 H33C . . . 109.00 no
H33A C33 H33B . . . 109.00 no
H33A C33 H33C . . . 110.00 no
H33B C33 H33C . . . 109.00 no
C23 C34 H34A . . . 109.00 no
C23 C34 H34B . . . 109.00 no
C23 C34 H34C . . . 109.00 no
H34A C34 H34B . . . 109.00 no
H34A C34 H34C . . . 110.00 no
H34B C34 H34C . . . 110.00 no

loop_
_geom_bond_atom_site_label_1
_geom_bond_atom_site_label_2
_geom_bond_site_symmetry_1
_geom_bond_site_symmetry_2
_geom_bond_distance
_geom_bond_publ_flag
O1 C5 . . 1.290(3) no
O2 C12 . . 1.276(3) no
O1 H1O . . 0.8200 no
O21 C25 . . 1.282(3) no
O22 C32 . . 1.279(4) no
O21 H21O . . 0.8200 no
N1 C5 . . 1.353(2) no
N1 C6 . . 1.419(2) no
N1 N2 . . 1.398(2) no
N2 C3 . . 1.308(3) no
N21 C25 . . 1.337(3) no
N21 C26 . . 1.422(2) no
N21 N22 . . 1.397(3) no
N22 C23 . . 1.309(3) no
C3 C14 . . 1.490(3) no
C3 C4 . . 1.426(3) no
C4 C12 . . 1.410(3) no
C4 C5 . . 1.409(3) no
C6 C11 . . 1.383(2) no
C6 C7 . . 1.379(3) no
C7 C8 . . 1.382(4) no
C8 C9 . . 1.374(3) no
C9 C10 . . 1.367(3) no
C10 C11 . . 1.377(3) no
C12 C13 . . 1.486(3) no
C7 H7 . . 0.9300 no
C8 H8 . . 0.9300 no
C9 H9 . . 0.9300 no
C10 H10 . . 0.9300 no
C11 H11 . . 0.9300 no
C13 H13B . . 0.9600 no
C13 H13A . . 0.9600 no
C13 H13C . . 0.9600 no
C14 H14C . . 0.9600 no
C14 H14B . . 0.9600 no
C14 H14A . . 0.9600 no
C23 C24 . . 1.409(3) no
C23 C34 . . 1.506(4) no
C24 C25 . . 1.404(3) no
C24 C32 . . 1.397(3) no
C26 C31 . . 1.372(3) no
C26 C27 . . 1.381(4) no
C27 C28 . . 1.388(4) no
C28 C29 . . 1.365(4) no
C29 C30 . . 1.365(4) no
C30 C31 . . 1.380(3) no
C32 C33 . . 1.478(3) no
C27 H27 . . 0.9300 no
C28 H28 . . 0.9300 no
C29 H29 . . 0.9300 no
C30 H30 . . 0.9300 no
C31 H31 . . 0.9300 no
C33 H33A . . 0.9600 no
C33 H33B . . 0.9600 no
C33 H33C . . 0.9600 no
C34 H34A . . 0.9600 no
C34 H34B . . 0.9600 no
C34 H34C . . 0.9600 no

loop_
_geom_hbond_atom_site_label_D
_geom_hbond_atom_site_label_H
_geom_hbond_atom_site_label_A
_geom_hbond_site_symmetry_A
_geom_hbond_distance_DH
_geom_hbond_distance_HA
_geom_hbond_distance_DA
_geom_hbond_angle_DHA
_geom_hbond_publ_flag
O1 H1O O2 . 0.82 1.85 2.546(2) 142 yes
O21 H21O O22 . 0.82 1.83 2.531(3) 142 yes
C8 H8 N22 1_655 0.93 2.56 3.489(3) 177 yes
C13 H13C Cg2 3_666 0.96 2.66 3.533(3) 150 yes
C33 H33B Cg2 3_666 0.96 2.98 3.774(3) 141 yes

loop_
_geom_torsion_atom_site_label_1
_geom_torsion_atom_site_label_2
_geom_torsion_atom_site_label_3
_geom_torsion_atom_site_label_4
_geom_torsion_site_symmetry_1
_geom_torsion_site_symmetry_2
_geom_torsion_site_symmetry_3
_geom_torsion_site_symmetry_4
_geom_torsion
_geom_torsion_publ_flag
C5 N1 N2 C3 . . . . -0.1(2) no
C6 N1 N2 C3 . . . . 179.20(16) no
N2 N1 C5 O1 . . . . 179.96(19) no
N2 N1 C5 C4 . . . . -0.1(2) no
C6 N1 C5 O1 . . . . 0.8(3) no
C6 N1 C5 C4 . . . . -179.31(18) no
N2 N1 C6 C7 . . . . 175.42(19) no
N2 N1 C6 C11 . . . . -4.7(3) no
C5 N1 C6 C7 . . . . -5.4(3) no
C5 N1 C6 C11 . . . . 174.41(19) no
N1 N2 C3 C4 . . . . 0.3(2) no
N1 N2 C3 C14 . . . . -178.50(18) no
N22 N21 C25 O21 . . . . -178.4(2) no
N22 N21 C25 C24 . . . . 1.0(2) no
C26 N21 C25 O21 . . . . -0.3(4) no
C26 N21 C25 C24 . . . . 179.2(2) no
N22 N21 C26 C27 . . . . -163.5(2) no
C25 N21 N22 C23 . . . . -0.7(3) no
C26 N21 N22 C23 . . . . -179.1(2) no
C25 N21 C26 C31 . . . . -163.4(2) no
N22 N21 C26 C31 . . . . 14.6(3) no
C25 N21 C26 C27 . . . . 18.5(3) no
N21 N22 C23 C24 . . . . 0.1(3) no
N21 N22 C23 C34 . . . . 179.3(2) no
C14 C3 C4 C5 . . . . 178.3(2) no
C14 C3 C4 C12 . . . . -1.3(4) no
N2 C3 C4 C12 . . . . -179.9(2) no
N2 C3 C4 C5 . . . . -0.3(2) no
C3 C4 C5 O1 . . . . -179.81(19) no
C3 C4 C12 C13 . . . . -1.2(4) no
C5 C4 C12 O2 . . . . -0.1(3) no
C5 C4 C12 C13 . . . . 179.3(2) no
C3 C4 C5 N1 . . . . 0.3(2) no
C12 C4 C5 O1 . . . . -0.2(3) no
C12 C4 C5 N1 . . . . 179.92(16) no
C3 C4 C12 O2 . . . . 179.4(2) no
N1 C6 C7 C8 . . . . -179.9(2) no
C11 C6 C7 C8 . . . . 0.3(3) no
N1 C6 C11 C10 . . . . 179.64(18) no
C7 C6 C11 C10 . . . . -0.5(3) no
C6 C7 C8 C9 . . . . 0.1(4) no
C7 C8 C9 C10 . . . . -0.3(4) no
C8 C9 C10 C11 . . . . 0.1(4) no
C9 C10 C11 C6 . . . . 0.4(3) no
N22 C23 C24 C25 . . . . 0.5(3) no
N22 C23 C24 C32 . . . . -177.7(3) no
C34 C23 C24 C25 . . . . -178.6(3) no
C34 C23 C24 C32 . . . . 3.1(5) no
C23 C24 C25 O21 . . . . 178.5(2) no
C23 C24 C25 N21 . . . . -1.0(2) no
C32 C24 C25 O21 . . . . -2.9(3) no
C32 C24 C25 N21 . . . . 177.6(2) no
C23 C24 C32 O22 . . . . -179.3(3) no
C23 C24 C32 C33 . . . . 1.3(5) no
C25 C24 C32 O22 . . . . 2.7(4) no
C25 C24 C32 C33 . . . . -176.8(2) no
N21 C26 C27 C28 . . . . -179.5(2) no
C31 C26 C27 C28 . . . . 2.4(4) no
N21 C26 C31 C30 . . . . -179.4(2) no
C27 C26 C31 C30 . . . . -1.3(4) no
C26 C27 C28 C29 . . . . -1.4(4) no
C27 C28 C29 C30 . . . . -0.8(4) no
C28 C29 C30 C31 . . . . 2.0(4) no
C29 C30 C31 C26 . . . . -0.9(4) no
